data_7062031
loop_
_publ_author_name
'Roemmele, Tracey L.'
'Knight, Fergus R.'
'Crawford, Ellis'
'Robertson, Stuart D.'
'Bode, Bela E.'
'B\"uhl, Michael'
'Slawin, Alexandra M. Z.'
'Woollins, J. Derek'
'Boer\'e, Ren\'e T.'

_publ_section_title
;
 Chalcogen controlled redox behaviour in peri-substituted S, Se and Te
 naphthalene derivatives
;
_journal_issue 46
_journal_name_full 'New Journal of Chemistry'
_journal_page_first 22363
_journal_page_last 22383
_journal_paper_doi 10.1039/D2NJ04737C
_journal_volume 46
_journal_year 2022
_chemical_formula_moiety 'C25 H21 O Te2, B F4, C H4 O'
_chemical_formula_sum 'C26 H25 B F4 O2 Te2'
_chemical_formula_weight 711.47
_space_group_crystal_system triclinic
_space_group_IT_number 2
_space_group_name_Hall '-P 1'
_space_group_name_H-M_alt 'P -1'
_atom_sites_solution_hydrogens mixed
_atom_sites_solution_primary dual
_audit_creation_date 2022-10-20
_audit_creation_method
;
Olex2 1.5
(compiled 2022.04.07 svn.rca3783a0 for OlexSys, GUI svn.r6498)
;
_audit_update_record
;
2022-10-28 deposited with the CCDC.	2022-10-31 downloaded from the CCDC.
;
_cell_angle_alpha 61.571(14)
_cell_angle_beta 85.183(18)
_cell_angle_gamma 87.92(2)
_cell_formula_units_Z 2
_cell_length_a 10.593(3)
_cell_length_b 11.100(2)
_cell_length_c 12.010(2)
_cell_measurement_reflns_used 4387
_cell_measurement_temperature 93
_cell_measurement_theta_max 25.35
_cell_measurement_theta_min 1.93
_cell_volume 1237.5(5)
_computing_cell_refinement 'CrystalClear-SM Expert 2.0 rc13'
_computing_data_collection 'CrystalClear-SM Expert 2.0 rc13 (Rigaku, 2009)'
_computing_data_reduction 'CrystalClear-SM Expert 2.0 rc13'
_computing_molecular_graphics 'Olex2 1.5 (Dolomanov et al., 2009)'
_computing_publication_material 'Olex2 1.5 (Dolomanov et al., 2009)'
_computing_structure_refinement 'SHELXL 2018/3 (Sheldrick, 2015)'
_computing_structure_solution 'SHELXT  (Sheldrick, 2015)'
_diffrn_ambient_temperature 93.15
_diffrn_detector_area_resol_mean 14.629
_diffrn_measured_fraction_theta_full 0.970
_diffrn_measured_fraction_theta_max 0.967
_diffrn_measurement_device_type 'Rigaku Mercury70'
_diffrn_measurement_method \w
_diffrn_radiation_type MoK\a
_diffrn_radiation_wavelength 0.71075
_diffrn_reflns_av_R_equivalents 0.0215
_diffrn_reflns_av_unetI/netI 0.0571
_diffrn_reflns_Laue_measured_fraction_full 0.970
_diffrn_reflns_Laue_measured_fraction_max 0.967
_diffrn_reflns_limit_h_max 10
_diffrn_reflns_limit_h_min -12
_diffrn_reflns_limit_k_max 13
_diffrn_reflns_limit_k_min -12
_diffrn_reflns_limit_l_max 14
_diffrn_reflns_limit_l_min -13
_diffrn_reflns_number 7940
_diffrn_reflns_point_group_measured_fraction_full 0.970
_diffrn_reflns_point_group_measured_fraction_max 0.967
_diffrn_reflns_theta_full 25.242
_diffrn_reflns_theta_max 25.347
_diffrn_reflns_theta_min 1.929
_exptl_absorpt_coefficient_mu 2.410
_exptl_absorpt_correction_T_max 0.930
_exptl_absorpt_correction_T_min 0.779
_exptl_absorpt_correction_type multi-scan
_exptl_absorpt_process_details 'REQAB (Rigaku, 1998)'
_exptl_crystal_colour yellow
_exptl_crystal_colour_primary yellow
_exptl_crystal_density_diffrn 1.909
_exptl_crystal_density_method 'not measured'
_exptl_crystal_description prism
_exptl_crystal_F_000 684
_exptl_crystal_size_max 0.06
_exptl_crystal_size_mid 0.03
_exptl_crystal_size_min 0.03
_refine_diff_density_max 1.105
_refine_diff_density_min -0.912
_refine_diff_density_rms 0.119
_refine_ls_extinction_method none
_refine_ls_goodness_of_fit_ref 1.035
_refine_ls_hydrogen_treatment mixed
_refine_ls_matrix_type full
_refine_ls_number_parameters 322
_refine_ls_number_reflns 4389
_refine_ls_number_restraints 1
_refine_ls_restrained_S_all 1.035
_refine_ls_R_factor_all 0.0436
_refine_ls_R_factor_gt 0.0345
_refine_ls_shift/su_max 0.000
_refine_ls_shift/su_mean 0.000
_refine_ls_structure_factor_coef Fsqd
_refine_ls_weighting_details 'w=1/[\s^2^(Fo^2^)+(0.0215P)^2^] where P=(Fo^2^+2Fc^2^)/3'
_refine_ls_weighting_scheme calc
_refine_ls_wR_factor_gt 0.0538
_refine_ls_wR_factor_ref 0.0576
_reflns_Friedel_coverage 0.000
_reflns_number_gt 3678
_reflns_number_total 4389
_reflns_threshold_expression 'I > 2\s(I)'
_cod_data_source_file d2nj04737c2.cif
_cod_data_source_block A21
_cod_depositor_comments 'Adding full bibliography for 7062029--7062033.cif.'
_cod_original_cell_volume 1237.4(5)
_cod_database_code 7062031
_shelx_shelxl_version_number 2018/3
_shelx_space_group_comment
;
The symmetry employed for this shelxl refinement is uniquely defined
by the following loop, which should always be used as a source of
symmetry information in preference to the above space-group names.
They are only intended as comments.
;
_shelx_estimated_absorpt_t_max 0.931
_shelx_estimated_absorpt_t_min 0.869
_olex2_refinement_description
;
1. Fixed Uiso
 At 1.2 times of:
  All C(H) groups, All C(H,H) groups, All C(H,H,H) groups
2. Restrained distances
 O26-H26
 0.98 with sigma of 0.005
3.a Secondary CH2 refined with riding coordinates:
 C11(H11A,H11B), C12(H12A,H12B)
3.b Aromatic/amide H refined with riding coordinates:
 C2(H2), C3(H3), C7(H7), C8(H8), C14(H14), C15(H15), C16(H16), C17(H17),
 C18(H18), C20(H20), C21(H21), C22(H22), C23(H23), C24(H24)
3.c Idealised Me refined as rotating group:
 C25(H25A,H25B,H25C), C26(H26A,H26B,H26C)
;
_olex2_submission_special_instructions 'No special instructions were received'

loop_
_space_group_symop_operation_xyz
'x, y, z'
'-x, -y, -z'

loop_
_atom_site_label
_atom_site_type_symbol
_atom_site_fract_x
_atom_site_fract_y
_atom_site_fract_z
_atom_site_U_iso_or_equiv
_atom_site_adp_type
_atom_site_occupancy
_atom_site_site_symmetry_order
_atom_site_calc_flag
_atom_site_refinement_flags_posn
_atom_site_refinement_flags_adp
_atom_site_refinement_flags_occupancy
_atom_site_disorder_assembly
_atom_site_disorder_group
Te1 Te 0.15021(2) 0.34573(2) 0.15332(2) 0.02092(9) Uani 1 1 d . . . . .
Te2 Te -0.01683(2) 0.09322(3) 0.32385(2) 0.02292(9) Uani 1 1 d . . . . .
F1 F 0.2181(3) 0.3826(3) 0.5416(3) 0.0750(10) Uani 1 1 d . . . . .
F2 F 0.3149(3) 0.1980(3) 0.5476(2) 0.0554(8) Uani 1 1 d . . . . .
F3 F 0.2988(2) 0.3862(3) 0.3586(2) 0.0485(7) Uani 1 1 d . . . . .
F4 F 0.1277(2) 0.2586(3) 0.4649(3) 0.0600(8) Uani 1 1 d . . . . .
O1 O 0.2598(3) 0.4930(3) 0.0176(3) 0.0332(7) Uani 1 1 d . . . . .
O26 O 0.3580(3) 0.2801(4) 0.7726(3) 0.0545(9) Uani 1 1 d D . . . .
C1 C 0.0666(3) 0.3238(4) 0.0076(4) 0.0199(9) Uani 1 1 d . . . . .
C2 C 0.1018(4) 0.4179(4) -0.1159(4) 0.0251(10) Uani 1 1 d . . . . .
H2 H 0.159747 0.488432 -0.131251 0.030 Uiso 1 1 calc R U . . .
C3 C 0.0550(4) 0.4137(4) -0.2211(4) 0.0286(10) Uani 1 1 d . . . . .
H3 H 0.081174 0.480214 -0.305362 0.034 Uiso 1 1 calc R U . . .
C4 C -0.0278(4) 0.3131(4) -0.1995(4) 0.0252(10) Uani 1 1 d . . . . .
C5 C -0.0629(4) 0.2159(4) -0.0742(4) 0.0210(9) Uani 1 1 d . . . . .
C6 C -0.1481(4) 0.1164(4) -0.0685(4) 0.0254(10) Uani 1 1 d . . . . .
C7 C -0.1871(4) 0.0110(4) 0.0464(4) 0.0267(10) Uani 1 1 d . . . . .
H7 H -0.241309 -0.058428 0.052199 0.032 Uiso 1 1 calc R U . . .
C8 C -0.1454(4) 0.0065(4) 0.1571(4) 0.0270(10) Uani 1 1 d . . . . .
H8 H -0.173437 -0.066640 0.237505 0.032 Uiso 1 1 calc R U . . .
C9 C -0.0655(4) 0.1045(4) 0.1526(4) 0.0222(9) Uani 1 1 d . . . . .
C10 C -0.0186(3) 0.2145(4) 0.0345(4) 0.0189(9) Uani 1 1 d . . . . .
C11 C -0.0922(4) 0.2800(4) -0.2892(4) 0.0334(11) Uani 1 1 d . . . . .
H11A H -0.028905 0.257749 -0.342137 0.040 Uiso 1 1 calc R U . . .
H11B H -0.143674 0.358399 -0.345661 0.040 Uiso 1 1 calc R U . . .
C12 C -0.1770(4) 0.1551(4) -0.2028(4) 0.0291(10) Uani 1 1 d . . . . .
H12A H -0.267524 0.178792 -0.215175 0.035 Uiso 1 1 calc R U . . .
H12B H -0.156939 0.078383 -0.221501 0.035 Uiso 1 1 calc R U . . .
C13 C 0.2942(3) 0.1969(4) 0.1870(4) 0.0213(9) Uani 1 1 d . . . . .
C14 C 0.3613(4) 0.1979(4) 0.0817(4) 0.0286(10) Uani 1 1 d . . . . .
H14 H 0.340270 0.260761 -0.001831 0.034 Uiso 1 1 calc R U . . .
C15 C 0.4599(4) 0.1052(5) 0.1012(5) 0.0373(12) Uani 1 1 d . . . . .
H15 H 0.506410 0.103670 0.030711 0.045 Uiso 1 1 calc R U . . .
C16 C 0.4899(4) 0.0150(4) 0.2237(5) 0.0404(12) Uani 1 1 d . . . . .
H16 H 0.557497 -0.047729 0.236575 0.048 Uiso 1 1 calc R U . . .
C17 C 0.4226(4) 0.0152(4) 0.3276(4) 0.0352(11) Uani 1 1 d . . . . .
H17 H 0.444115 -0.047053 0.411094 0.042 Uiso 1 1 calc R U . . .
C18 C 0.3238(4) 0.1065(4) 0.3094(4) 0.0265(10) Uani 1 1 d . . . . .
H18 H 0.276925 0.107014 0.380209 0.032 Uiso 1 1 calc R U . . .
C19 C -0.1788(3) 0.1981(4) 0.3505(3) 0.0186(9) Uani 1 1 d . . . . .
C20 C -0.1738(4) 0.2512(4) 0.4338(4) 0.0267(10) Uani 1 1 d . . . . .
H20 H -0.099236 0.243049 0.475566 0.032 Uiso 1 1 calc R U . . .
C21 C -0.2804(4) 0.3165(4) 0.4549(4) 0.0306(10) Uani 1 1 d . . . . .
H21 H -0.278035 0.354329 0.510906 0.037 Uiso 1 1 calc R U . . .
C22 C -0.3891(4) 0.3273(4) 0.3959(4) 0.0308(10) Uani 1 1 d . . . . .
H22 H -0.461986 0.370118 0.412936 0.037 Uiso 1 1 calc R U . . .
C23 C -0.3919(4) 0.2755(4) 0.3115(4) 0.0346(11) Uani 1 1 d . . . . .
H23 H -0.466263 0.284597 0.269145 0.042 Uiso 1 1 calc R U . . .
C24 C -0.2869(4) 0.2106(4) 0.2887(4) 0.0304(10) Uani 1 1 d . . . . .
H24 H -0.288882 0.174841 0.230994 0.037 Uiso 1 1 calc R U . . .
C25 C 0.3402(4) 0.5639(4) 0.0576(4) 0.0396(12) Uani 1 1 d . . . . .
H25A H 0.406430 0.501797 0.106340 0.048 Uiso 1 1 calc R U . . .
H25B H 0.289740 0.595466 0.110867 0.048 Uiso 1 1 calc R U . . .
H25C H 0.379302 0.642850 -0.017126 0.048 Uiso 1 1 calc R U . . .
C26 C 0.4837(5) 0.3247(5) 0.7295(6) 0.0710(18) Uani 1 1 d . . . . .
H26A H 0.539771 0.245042 0.756002 0.085 Uiso 1 1 calc R U . . .
H26B H 0.508648 0.382032 0.765741 0.085 Uiso 1 1 calc R U . . .
H26C H 0.490495 0.377982 0.636612 0.085 Uiso 1 1 calc R U . . .
B1 B 0.2395(5) 0.3105(5) 0.4775(4) 0.0256(11) Uani 1 1 d . . . . .
H26 H 0.316(6) 0.305(7) 0.695(4) 0.15(3) Uiso 1 1 d D . . . .

loop_
_atom_site_aniso_label
_atom_site_aniso_U_11
_atom_site_aniso_U_22
_atom_site_aniso_U_33
_atom_site_aniso_U_23
_atom_site_aniso_U_13
_atom_site_aniso_U_12
Te1 0.02057(17) 0.02416(16) 0.02142(16) -0.01321(13) -0.00452(12) 0.00161(12)
Te2 0.01979(17) 0.03093(17) 0.01750(15) -0.01115(13) -0.00167(12) 0.00187(12)
F1 0.113(3) 0.067(2) 0.067(2) -0.0494(19) -0.013(2) 0.0092(19)
F2 0.057(2) 0.0592(18) 0.0366(17) -0.0119(15) -0.0083(15) 0.0145(16)
F3 0.0318(16) 0.0607(18) 0.0324(16) -0.0055(14) 0.0025(13) -0.0109(14)
F4 0.0360(18) 0.097(2) 0.0515(19) -0.0385(18) 0.0039(15) -0.0240(16)
O1 0.040(2) 0.0301(16) 0.0286(17) -0.0124(14) -0.0023(15) -0.0140(14)
O26 0.048(2) 0.076(3) 0.046(2) -0.034(2) -0.0024(19) 0.001(2)
C1 0.017(2) 0.023(2) 0.024(2) -0.014(2) -0.0052(18) 0.0053(18)
C2 0.024(2) 0.024(2) 0.027(2) -0.012(2) -0.004(2) 0.0001(19)
C3 0.032(3) 0.030(2) 0.020(2) -0.010(2) -0.001(2) 0.002(2)
C4 0.024(2) 0.033(2) 0.020(2) -0.014(2) -0.0092(19) 0.009(2)
C5 0.016(2) 0.028(2) 0.025(2) -0.018(2) -0.0025(18) 0.0037(18)
C6 0.017(2) 0.038(3) 0.032(3) -0.025(2) -0.006(2) 0.007(2)
C7 0.020(2) 0.032(2) 0.038(3) -0.024(2) -0.003(2) 0.000(2)
C8 0.022(2) 0.031(2) 0.030(3) -0.017(2) 0.005(2) -0.004(2)
C9 0.021(2) 0.028(2) 0.022(2) -0.016(2) -0.0024(19) 0.0015(19)
C10 0.015(2) 0.025(2) 0.022(2) -0.015(2) -0.0036(18) 0.0078(18)
C11 0.030(3) 0.052(3) 0.026(3) -0.025(2) -0.012(2) 0.003(2)
C12 0.026(3) 0.042(3) 0.032(3) -0.027(2) -0.012(2) 0.007(2)
C13 0.012(2) 0.023(2) 0.036(3) -0.020(2) -0.0024(19) -0.0025(18)
C14 0.019(2) 0.033(2) 0.038(3) -0.020(2) -0.002(2) -0.004(2)
C15 0.022(3) 0.043(3) 0.057(3) -0.032(3) -0.001(2) -0.001(2)
C16 0.019(3) 0.030(3) 0.081(4) -0.032(3) -0.009(3) 0.004(2)
C17 0.027(3) 0.026(2) 0.051(3) -0.014(2) -0.016(2) 0.001(2)
C18 0.020(2) 0.027(2) 0.033(3) -0.013(2) -0.008(2) -0.0024(19)
C19 0.016(2) 0.020(2) 0.015(2) -0.0049(18) 0.0028(17) -0.0028(17)
C20 0.019(2) 0.033(2) 0.027(2) -0.014(2) -0.005(2) 0.004(2)
C21 0.032(3) 0.032(2) 0.035(3) -0.022(2) -0.004(2) 0.000(2)
C22 0.025(3) 0.027(2) 0.038(3) -0.015(2) 0.003(2) 0.000(2)
C23 0.017(3) 0.040(3) 0.051(3) -0.024(3) -0.013(2) 0.002(2)
C24 0.024(3) 0.036(3) 0.036(3) -0.021(2) -0.005(2) -0.002(2)
C25 0.035(3) 0.033(3) 0.052(3) -0.021(3) -0.002(2) -0.009(2)
C26 0.039(4) 0.040(3) 0.119(6) -0.027(4) 0.000(4) 0.001(3)
B1 0.023(3) 0.035(3) 0.018(3) -0.012(2) -0.003(2) -0.001(2)

loop_
_atom_type_symbol
_atom_type_description
_atom_type_scat_dispersion_real
_atom_type_scat_dispersion_imag
_atom_type_scat_source
C C 0.0033 0.0016 'International Tables Vol C Tables 4.2.6.8 and 6.1.1.4'
H H 0.0000 0.0000 'International Tables Vol C Tables 4.2.6.8 and 6.1.1.4'
B B 0.0013 0.0007 'International Tables Vol C Tables 4.2.6.8 and 6.1.1.4'
F F 0.0171 0.0103 'International Tables Vol C Tables 4.2.6.8 and 6.1.1.4'
O O 0.0106 0.0060 'International Tables Vol C Tables 4.2.6.8 and 6.1.1.4'
Te Te -0.5308 1.6751 'International Tables Vol C Tables 4.2.6.8 and 6.1.1.4'

loop_
_geom_angle_atom_site_label_1
_geom_angle_atom_site_label_2
_geom_angle_atom_site_label_3
_geom_angle
_geom_angle_site_symmetry_1
_geom_angle_site_symmetry_3
_geom_angle_publ_flag
O1 Te1 Te2 167.91(7) . . ?
O1 Te1 C1 88.09(13) . . ?
O1 Te1 C13 91.94(14) . . ?
C1 Te1 Te2 81.49(11) . . ?
C13 Te1 Te2 83.29(10) . . ?
C13 Te1 C1 96.84(13) . . ?
C9 Te2 Te1 85.36(11) . . ?
C9 Te2 C19 96.35(14) . . ?
C19 Te2 Te1 97.85(10) . . ?
C25 O1 Te1 116.4(2) . . ?
C26 O26 H26 105(4) . . ?
C2 C1 Te1 116.9(3) . . ?
C2 C1 C10 120.3(3) . . ?
C10 C1 Te1 122.7(3) . . ?
C1 C2 H2 118.7 . . ?
C1 C2 C3 122.6(4) . . ?
C3 C2 H2 118.7 . . ?
C2 C3 H3 120.6 . . ?
C4 C3 C2 118.9(4) . . ?
C4 C3 H3 120.6 . . ?
C3 C4 C5 119.0(3) . . ?
C3 C4 C11 131.6(4) . . ?
C5 C4 C11 109.4(3) . . ?
C4 C5 C6 111.7(3) . . ?
C4 C5 C10 124.6(3) . . ?
C10 C5 C6 123.7(4) . . ?
C5 C6 C12 108.2(4) . . ?
C7 C6 C5 119.2(3) . . ?
C7 C6 C12 132.7(4) . . ?
C6 C7 H7 120.6 . . ?
C6 C7 C8 118.8(3) . . ?
C8 C7 H7 120.6 . . ?
C7 C8 H8 118.8 . . ?
C9 C8 C7 122.4(4) . . ?
C9 C8 H8 118.8 . . ?
C8 C9 Te2 119.2(3) . . ?
C8 C9 C10 121.0(3) . . ?
C10 C9 Te2 119.8(2) . . ?
C5 C10 C1 114.6(3) . . ?
C5 C10 C9 114.9(3) . . ?
C9 C10 C1 130.4(3) . . ?
C4 C11 H11A 110.7 . . ?
C4 C11 H11B 110.7 . . ?
C4 C11 C12 105.0(3) . . ?
H11A C11 H11B 108.8 . . ?
C12 C11 H11A 110.7 . . ?
C12 C11 H11B 110.7 . . ?
C6 C12 C11 105.4(3) . . ?
C6 C12 H12A 110.7 . . ?
C6 C12 H12B 110.7 . . ?
C11 C12 H12A 110.7 . . ?
C11 C12 H12B 110.7 . . ?
H12A C12 H12B 108.8 . . ?
C14 C13 Te1 117.6(3) . . ?
C18 C13 Te1 120.8(3) . . ?
C18 C13 C14 121.5(4) . . ?
C13 C14 H14 120.6 . . ?
C15 C14 C13 118.7(4) . . ?
C15 C14 H14 120.6 . . ?
C14 C15 H15 120.1 . . ?
C16 C15 C14 119.8(4) . . ?
C16 C15 H15 120.1 . . ?
C15 C16 H16 119.5 . . ?
C17 C16 C15 120.9(4) . . ?
C17 C16 H16 119.5 . . ?
C16 C17 H17 120.1 . . ?
C16 C17 C18 119.8(4) . . ?
C18 C17 H17 120.1 . . ?
C13 C18 C17 119.2(4) . . ?
C13 C18 H18 120.4 . . ?
C17 C18 H18 120.4 . . ?
C20 C19 Te2 118.0(3) . . ?
C24 C19 Te2 121.1(3) . . ?
C24 C19 C20 121.0(3) . . ?
C19 C20 H20 120.7 . . ?
C19 C20 C21 118.5(4) . . ?
C21 C20 H20 120.7 . . ?
C20 C21 H21 119.5 . . ?
C22 C21 C20 121.1(4) . . ?
C22 C21 H21 119.5 . . ?
C21 C22 H22 120.2 . . ?
C21 C22 C23 119.6(4) . . ?
C23 C22 H22 120.2 . . ?
C22 C23 H23 119.9 . . ?
C24 C23 C22 120.3(4) . . ?
C24 C23 H23 119.9 . . ?
C19 C24 H24 120.3 . . ?
C23 C24 C19 119.5(4) . . ?
C23 C24 H24 120.3 . . ?
O1 C25 H25A 109.5 . . ?
O1 C25 H25B 109.5 . . ?
O1 C25 H25C 109.5 . . ?
H25A C25 H25B 109.5 . . ?
H25A C25 H25C 109.5 . . ?
H25B C25 H25C 109.5 . . ?
O26 C26 H26A 109.5 . . ?
O26 C26 H26B 109.5 . . ?
O26 C26 H26C 109.5 . . ?
H26A C26 H26B 109.5 . . ?
H26A C26 H26C 109.5 . . ?
H26B C26 H26C 109.5 . . ?
F1 B1 F2 108.6(3) . . ?
F1 B1 F3 113.0(4) . . ?
F1 B1 F4 111.4(4) . . ?
F3 B1 F2 108.9(4) . . ?
F3 B1 F4 108.2(3) . . ?
F4 B1 F2 106.6(4) . . ?

loop_
_geom_bond_atom_site_label_1
_geom_bond_atom_site_label_2
_geom_bond_distance
_geom_bond_site_symmetry_2
_geom_bond_publ_flag
Te1 Te2 3.0769(10) . ?
Te1 O1 1.990(3) . ?
Te1 C1 2.142(3) . ?
Te1 C13 2.122(4) . ?
Te2 C9 2.107(3) . ?
Te2 C19 2.126(4) . ?
F1 B1 1.352(5) . ?
F2 B1 1.395(5) . ?
F3 B1 1.373(5) . ?
F4 B1 1.386(5) . ?
O1 C25 1.432(4) . ?
O26 C26 1.405(6) . ?
O26 H26 0.981(5) . ?
C1 C2 1.374(5) . ?
C1 C10 1.432(5) . ?
C2 H2 0.9500 . ?
C2 C3 1.417(5) . ?
C3 H3 0.9500 . ?
C3 C4 1.357(5) . ?
C4 C5 1.398(5) . ?
C4 C11 1.510(5) . ?
C5 C6 1.425(5) . ?
C5 C10 1.417(5) . ?
C6 C7 1.358(5) . ?
C6 C12 1.514(5) . ?
C7 H7 0.9500 . ?
C7 C8 1.414(5) . ?
C8 H8 0.9500 . ?
C8 C9 1.381(5) . ?
C9 C10 1.423(5) . ?
C11 H11A 0.9900 . ?
C11 H11B 0.9900 . ?
C11 C12 1.540(6) . ?
C12 H12A 0.9900 . ?
C12 H12B 0.9900 . ?
C13 C14 1.394(5) . ?
C13 C18 1.384(5) . ?
C14 H14 0.9500 . ?
C14 C15 1.392(6) . ?
C15 H15 0.9500 . ?
C15 C16 1.386(6) . ?
C16 H16 0.9500 . ?
C16 C17 1.385(6) . ?
C17 H17 0.9500 . ?
C17 C18 1.385(5) . ?
C18 H18 0.9500 . ?
C19 C20 1.387(5) . ?
C19 C24 1.383(5) . ?
C20 H20 0.9500 . ?
C20 C21 1.390(5) . ?
C21 H21 0.9500 . ?
C21 C22 1.374(5) . ?
C22 H22 0.9500 . ?
C22 C23 1.387(5) . ?
C23 H23 0.9500 . ?
C23 C24 1.382(5) . ?
C24 H24 0.9500 . ?
C25 H25A 0.9800 . ?
C25 H25B 0.9800 . ?
C25 H25C 0.9800 . ?
C26 H26A 0.9800 . ?
C26 H26B 0.9800 . ?
C26 H26C 0.9800 . ?

loop_
_geom_hbond_atom_site_label_D
_geom_hbond_atom_site_label_H
_geom_hbond_atom_site_label_A
_geom_hbond_distance_DH
_geom_hbond_distance_HA
_geom_hbond_distance_DA
_geom_hbond_angle_DHA
_geom_hbond_site_symmetry_A
_geom_hbond_publ_flag
C2 H2 O1 0.95 2.17 2.809(4) 123.1 . yes
C20 H20 F4 0.95 2.40 3.255(5) 148.9 . yes
O26 H26 F1 0.981(5) 1.986(13) 2.958(5) 170(6) . yes

loop_
_geom_torsion_atom_site_label_1
_geom_torsion_atom_site_label_2
_geom_torsion_atom_site_label_3
_geom_torsion_atom_site_label_4
_geom_torsion
_geom_torsion_site_symmetry_1
_geom_torsion_site_symmetry_2
_geom_torsion_site_symmetry_3
_geom_torsion_site_symmetry_4
_geom_torsion_publ_flag
Te1 C1 C2 C3 179.0(3) . . . . ?
Te1 C1 C10 C5 -179.2(3) . . . . ?
Te1 C1 C10 C9 0.4(6) . . . . ?
Te1 C13 C14 C15 177.3(3) . . . . ?
Te1 C13 C18 C17 -176.8(3) . . . . ?
Te2 C9 C10 C1 3.7(6) . . . . ?
Te2 C9 C10 C5 -176.7(2) . . . . ?
Te2 C19 C20 C21 -178.2(3) . . . . ?
Te2 C19 C24 C23 177.9(3) . . . . ?
C1 C2 C3 C4 0.0(6) . . . . ?
C2 C1 C10 C5 -1.5(5) . . . . ?
C2 C1 C10 C9 178.2(4) . . . . ?
C2 C3 C4 C5 -0.8(6) . . . . ?
C2 C3 C4 C11 -179.1(4) . . . . ?
C3 C4 C5 C6 -178.8(3) . . . . ?
C3 C4 C5 C10 0.4(6) . . . . ?
C3 C4 C11 C12 -178.5(4) . . . . ?
C4 C5 C6 C7 177.1(3) . . . . ?
C4 C5 C6 C12 -2.9(5) . . . . ?
C4 C5 C10 C1 0.7(5) . . . . ?
C4 C5 C10 C9 -179.0(4) . . . . ?
C4 C11 C12 C6 -4.6(4) . . . . ?
C5 C4 C11 C12 3.1(5) . . . . ?
C5 C6 C7 C8 2.4(6) . . . . ?
C5 C6 C12 C11 4.6(4) . . . . ?
C6 C5 C10 C1 179.8(3) . . . . ?
C6 C5 C10 C9 0.1(5) . . . . ?
C6 C7 C8 C9 -0.7(6) . . . . ?
C7 C6 C12 C11 -175.3(4) . . . . ?
C7 C8 C9 Te2 176.9(3) . . . . ?
C7 C8 C9 C10 -1.3(6) . . . . ?
C8 C9 C10 C1 -178.1(4) . . . . ?
C8 C9 C10 C5 1.6(5) . . . . ?
C10 C1 C2 C3 1.2(6) . . . . ?
C10 C5 C6 C7 -2.1(6) . . . . ?
C10 C5 C6 C12 177.9(3) . . . . ?
C11 C4 C5 C6 -0.2(5) . . . . ?
C11 C4 C5 C10 179.0(4) . . . . ?
C12 C6 C7 C8 -177.7(4) . . . . ?
C13 C14 C15 C16 -0.5(6) . . . . ?
C14 C13 C18 C17 0.1(5) . . . . ?
C14 C15 C16 C17 0.4(6) . . . . ?
C15 C16 C17 C18 0.0(6) . . . . ?
C16 C17 C18 C13 -0.3(6) . . . . ?
C18 C13 C14 C15 0.2(5) . . . . ?
C19 C20 C21 C22 0.7(6) . . . . ?
C20 C19 C24 C23 -0.8(6) . . . . ?
C20 C21 C22 C23 -1.7(6) . . . . ?
C21 C22 C23 C24 1.4(6) . . . . ?
C22 C23 C24 C19 -0.2(6) . . . . ?
C24 C19 C20 C21 0.5(6) . . . . ?
